data_4077709
loop_
_publ_author_name
'Fraser, Christopher S. A.'
'Jenkins, Hilary A.'
'Jennings, Michael C.'
'Puddephatt, Richard J.'

_publ_section_title
;
 Organoplatinum(IV) Complexes with Hydrogen Bonds:&#x00A0; From Monomers
 to Polymers
;
_journal_issue 9
_journal_name_full Organometallics
_journal_page_first 1635
_journal_paper_doi 10.1021/om990942g
_journal_volume 19
_journal_year 2000
_chemical_formula_sum 'C22 H33 Br N2 O2 Pt'
_chemical_formula_weight 632.50
_chemical_name_systematic
; 
 ? 
;
_space_group_IT_number 14
_symmetry_cell_setting monoclinic
_symmetry_space_group_name_Hall '-P 2yn'
_symmetry_space_group_name_H-M 'P 1 21/n 1'
_atom_sites_solution_hydrogens geom
_atom_sites_solution_primary direct
_atom_sites_solution_secondary difmap
_audit_creation_method SHELXL
_cell_angle_alpha 90.00
_cell_angle_beta 90.4700(10)
_cell_angle_gamma 90.00
_cell_formula_units_Z 4
_cell_length_a 6.7870(10)
_cell_length_b 11.3840(10)
_cell_length_c 31.1240(10)
_cell_measurement_temperature 293(2)
_cell_volume 2404.7(4)
_computing_cell_refinement 'Siemens XSCANS'
_computing_data_collection 'Siemens XSCANS'
_computing_data_reduction 'Siemens SHELXTL'
_computing_molecular_graphics 'Siemens SHELXTL'
_computing_publication_material 'Siemens SHELXTL'
_computing_structure_refinement 'SHELXL-93 (Sheldrick, 1993)'
_computing_structure_solution 'SHELXS-86 (Sheldrick, 1990)'
_diffrn_ambient_temperature 293(2)
_diffrn_measurement_device 'Siemens P4'
_diffrn_measurement_method '\w scans'
_diffrn_radiation_monochromator graphite
_diffrn_radiation_source 'fine-focus sealed tube'
_diffrn_radiation_type MoK\a
_diffrn_radiation_wavelength 0.71073
_diffrn_reflns_av_R_equivalents 0.0000
_diffrn_reflns_av_sigmaI/netI 0.0347
_diffrn_reflns_limit_h_max 7
_diffrn_reflns_limit_h_min 0
_diffrn_reflns_limit_k_max 14
_diffrn_reflns_limit_k_min 0
_diffrn_reflns_limit_l_max 39
_diffrn_reflns_limit_l_min -39
_diffrn_reflns_number 4013
_diffrn_reflns_theta_max 25.00
_diffrn_reflns_theta_min 1.90
_exptl_absorpt_coefficient_mu 7.515
_exptl_absorpt_correction_type none
_exptl_crystal_density_diffrn 1.747
_exptl_crystal_F_000 1232
_exptl_crystal_size_max 0.30
_exptl_crystal_size_mid 0.20
_exptl_crystal_size_min 0.20
_refine_diff_density_max 1.044
_refine_diff_density_min -1.549
_refine_diff_density_rms 0.109
_refine_ls_extinction_coef 0.0013(2)
_refine_ls_extinction_expression Fc^*^=kFc[1+0.001xFc^2^\l^3^/sin(2\q)]^-1/4^
_refine_ls_extinction_method SHELXL
_refine_ls_goodness_of_fit_all 1.156
_refine_ls_goodness_of_fit_obs 1.185
_refine_ls_matrix_type full
_refine_ls_number_parameters 281
_refine_ls_number_reflns 3918
_refine_ls_number_restraints 0
_refine_ls_restrained_S_all 1.214
_refine_ls_restrained_S_obs 1.185
_refine_ls_R_factor_all 0.0381
_refine_ls_R_factor_obs 0.0315
_refine_ls_shift/esd_max -0.001
_refine_ls_shift/esd_mean 0.000
_refine_ls_structure_factor_coef Fsqd
_refine_ls_weighting_details 'w=1/[\s^2^(Fo^2^)+(0.0331P)^2^+3.7477P] where P=(Fo^2^+2Fc^2^)/3'
_refine_ls_weighting_scheme calc
_refine_ls_wR_factor_all 0.0834
_refine_ls_wR_factor_obs 0.0769
_reflns_number_observed 3604
_reflns_number_total 4013
_reflns_observed_criterion >2sigma(I)
_cod_data_source_file om990942g.cif
_cod_data_source_block complex_2
_cod_depositor_comments
;
The following automatic conversions were performed:

'_symmetry_cell_setting' value 'Monoclinic' changed to 'monoclinic'
according to /home/saulius/struct/CIF-dictionaries/cif_core.dic
dictionary named 'cif_core.dic' version 2.4.2 from 2011-04-26.

Automatic conversion script
Id: cif_fix_values 1715 2011-07-08 13:25:40Z adriana 

The following automatic conversions were performed:

'_refine_ls_weighting_scheme' value 'calc
w=1/[\s^2^(Fo^2^)+(0.0331P)^2^+3.7477P] where P=(Fo^2^+2Fc^2^)/3' was
changed to 'calc'. New tag '_refine_ls_weighting_details' was
created. The value of the new tag was set to
'w=1/[\s^2^(Fo^2^)+(0.0331P)^2^+3.7477P] where P=(Fo^2^+2Fc^2^)/3'.

Automatic conversion script
Id: cif_fix_values 3143 2015-03-26 13:38:13Z robertas 
;
_cod_original_sg_symbol_H-M P2(1)/n
_cod_database_code 4077709

loop_
_symmetry_equiv_pos_as_xyz
'x, y, z'
'-x+1/2, y+1/2, -z+1/2'
'-x, -y, -z'
'x-1/2, -y-1/2, z-1/2'

loop_
_atom_site_aniso_label
_atom_site_aniso_U_11
_atom_site_aniso_U_22
_atom_site_aniso_U_33
_atom_site_aniso_U_23
_atom_site_aniso_U_13
_atom_site_aniso_U_12
Pt1 0.0500(2) 0.03208(14) 0.0419(2) 0.00337(8) -0.00301(9) -0.00035(8)
Br1 0.0629(4) 0.0481(3) 0.0608(4) -0.0110(3) 0.0072(3) -0.0064(3)
O1 0.078(3) 0.067(3) 0.073(3) -0.012(2) -0.023(2) 0.027(2)
O2 0.088(4) 0.066(3) 0.061(3) -0.008(2) -0.024(2) 0.020(2)
N1 0.047(3) 0.035(2) 0.045(3) -0.001(2) -0.006(2) 0.003(2)
N2 0.053(3) 0.037(2) 0.047(3) 0.004(2) -0.003(2) -0.004(2)
C1 0.070(4) 0.063(4) 0.050(4) 0.003(3) 0.010(3) -0.001(3)
C2 0.068(4) 0.061(4) 0.047(3) -0.007(3) 0.003(3) 0.013(3)
C3 0.058(4) 0.046(3) 0.058(4) 0.011(3) 0.005(3) -0.005(3)
C4 0.077(4) 0.042(3) 0.060(4) 0.009(3) -0.009(3) 0.001(3)
C5 0.056(4) 0.038(3) 0.067(4) 0.003(3) -0.023(3) 0.001(3)
C6 0.049(4) 0.048(3) 0.070(4) 0.000(3) -0.019(3) -0.006(3)
C7 0.056(3) 0.030(3) 0.056(3) -0.006(2) -0.002(3) -0.006(2)
C8 0.061(4) 0.036(3) 0.069(4) -0.006(3) -0.002(3) -0.006(2)
C9 0.069(5) 0.069(5) 0.092(6) 0.004(4) 0.005(4) -0.015(3)
C10 0.148(8) 0.058(5) 0.099(6) -0.034(4) 0.031(6) -0.023(5)
C11 0.110(6) 0.036(4) 0.133(7) 0.018(4) -0.037(5) -0.013(4)
C12 0.055(3) 0.030(3) 0.054(3) 0.005(2) -0.007(2) 0.001(2)
C13 0.052(3) 0.032(3) 0.042(3) 0.000(2) -0.006(2) 0.001(2)
C14 0.044(3) 0.033(3) 0.046(3) 0.003(2) -0.001(2) 0.000(2)
C15 0.054(3) 0.038(3) 0.053(3) 0.005(2) -0.009(2) -0.005(2)
C16 0.057(4) 0.041(3) 0.049(3) 0.003(3) -0.010(3) 0.000(3)
C17 0.062(4) 0.050(3) 0.050(3) 0.004(3) -0.014(3) -0.007(3)
C18 0.100(14) 0.078(11) 0.051(9) -0.002(7) -0.020(9) 0.019(10)
C18' 0.130(19) 0.195(27) 0.053(10) 0.030(13) 0.001(10) 0.053(19)
C19 0.188(25) 0.054(10) 0.097(16) 0.004(10) -0.072(17) 0.028(14)
C19' 0.134(19) 0.100(16) 0.087(15) 0.061(13) -0.048(13) -0.048(15)
C20 0.212(32) 0.133(20) 0.150(24) 0.050(18) -0.154(26) -0.094(23)
C20' 0.047(8) 0.125(15) 0.077(10) 0.047(10) -0.002(7) 0.024(9)
C21 0.051(4) 0.058(4) 0.063(4) 0.007(3) -0.012(3) -0.009(3)
C22 0.050(3) 0.047(3) 0.056(3) 0.009(3) -0.007(2) -0.012(3)

loop_
_atom_site_label
_atom_site_type_symbol
_atom_site_fract_x
_atom_site_fract_y
_atom_site_fract_z
_atom_site_U_iso_or_equiv
_atom_site_thermal_displace_type
_atom_site_occupancy
_atom_site_calc_flag
_atom_site_refinement_flags
_atom_site_disorder_group
Pt1 Pt 0.45653(3) 0.82862(2) 0.085146(6) 0.04134(11) Uani 1 d . .
Br1 Br 0.28011(9) 0.90794(5) 0.15067(2) 0.0572(2) Uani 1 d . .
O1 O 0.6487(7) 0.5691(4) 0.0330(2) 0.0729(13) Uani 1 d . .
O2 O 0.4312(8) 0.6505(4) -0.01112(15) 0.0718(13) Uani 1 d . .
H2A H 0.4117(8) 0.5812(4) -0.01693(15) 0.108 Uiso 1 calc R .
N1 N 0.3052(7) 0.6630(3) 0.09300(15) 0.0424(10) Uani 1 d . .
N2 N 0.6438(7) 0.7321(4) 0.12952(14) 0.0458(10) Uani 1 d . .
C1 C 0.6189(10) 0.7763(6) 0.0317(2) 0.061(2) Uani 1 d . .
H1A H 0.5942(10) 0.8304(6) 0.0082(2) 0.073 Uiso 1 calc R .
H1B H 0.7583(10) 0.7795(6) 0.0387(2) 0.073 Uiso 1 calc R .
C2 C 0.5681(10) 0.6582(6) 0.0181(2) 0.059(2) Uani 1 d . .
C3 C 0.6166(9) 0.9832(5) 0.0820(2) 0.0541(14) Uani 1 d . .
H3A H 0.7338(9) 0.9759(5) 0.0993(2) 0.081 Uiso 1 calc R .
H3B H 0.5381(9) 1.0469(5) 0.0926(2) 0.081 Uiso 1 calc R .
H3C H 0.6522(9) 0.9983(5) 0.0527(2) 0.081 Uiso 1 calc R .
C4 C 0.2509(10) 0.9070(5) 0.0442(2) 0.059(2) Uani 1 d . .
H4A H 0.1454(10) 0.8529(5) 0.0385(2) 0.089 Uiso 1 calc R .
H4B H 0.3133(10) 0.9278(5) 0.0177(2) 0.089 Uiso 1 calc R .
H4C H 0.1992(10) 0.9764(5) 0.0575(2) 0.089 Uiso 1 calc R .
C5 C 0.1465(9) 0.6260(5) 0.0709(2) 0.0534(15) Uani 1 d . .
H5A H 0.0882(9) 0.6771(5) 0.0513(2) 0.064 Uiso 1 calc R .
C6 C 0.0666(9) 0.5171(5) 0.0758(2) 0.0557(15) Uani 1 d . .
H6A H -0.0451(9) 0.4964(5) 0.0600(2) 0.067 Uiso 1 calc R .
C7 C 0.1496(9) 0.4372(4) 0.1040(2) 0.0473(13) Uani 1 d . .
C8 C 0.0628(10) 0.3105(5) 0.1079(2) 0.055(2) Uani 1 d . .
C9 C -0.1559(12) 0.3195(6) 0.1190(3) 0.077(2) Uani 1 d . .
H9A H -0.1698(12) 0.3568(6) 0.1464(3) 0.115 Uiso 1 calc R .
H9B H -0.2123(12) 0.2422(6) 0.1200(3) 0.115 Uiso 1 calc R .
H9C H -0.2229(12) 0.3652(6) 0.0974(3) 0.115 Uiso 1 calc R .
C10 C 0.0828(16) 0.2516(7) 0.0644(3) 0.102(3) Uani 1 d . .
H10A H 0.0150(16) 0.2972(7) 0.0430(3) 0.152 Uiso 1 calc R .
H10B H 0.0265(16) 0.1743(7) 0.0656(3) 0.152 Uiso 1 calc R .
H10C H 0.2197(16) 0.2458(7) 0.0572(3) 0.152 Uiso 1 calc R .
C11 C 0.1692(13) 0.2401(6) 0.1429(3) 0.093(3) Uani 1 d . .
H11A H 0.1545(13) 0.2790(6) 0.1700(3) 0.140 Uiso 1 calc R .
H11B H 0.3066(13) 0.2343(6) 0.1361(3) 0.140 Uiso 1 calc R .
H11C H 0.1134(13) 0.1628(6) 0.1445(3) 0.140 Uiso 1 calc R .
C12 C 0.3133(8) 0.4752(4) 0.1271(2) 0.0463(13) Uani 1 d . .
H12A H 0.3740(8) 0.4245(4) 0.1465(2) 0.056 Uiso 1 calc R .
C13 C 0.3877(8) 0.5876(4) 0.1216(2) 0.0420(12) Uani 1 d . .
C14 C 0.5637(8) 0.6323(4) 0.1454(2) 0.0410(11) Uani 1 d . .
C15 C 0.6426(8) 0.5773(5) 0.1809(2) 0.0483(13) Uani 1 d . .
H15A H 0.5836(8) 0.5092(5) 0.1912(2) 0.058 Uiso 1 calc R .
C16 C 0.8099(9) 0.6218(5) 0.2018(2) 0.0489(13) Uani 1 d . .
C17 C 0.8945(9) 0.5666(5) 0.2428(2) 0.0541(14) Uani 1 d . .
C18 C 0.8778(36) 0.6480(16) 0.2793(5) 0.077(5) Uani 0.50 d P 1
H18A H 0.8399(36) 0.7243(16) 0.2689(5) 0.115 Uiso 0.50 calc PR 1
H18B H 1.0025(36) 0.6535(16) 0.2939(5) 0.115 Uiso 0.50 calc PR 1
H18C H 0.7800(36) 0.6195(16) 0.2988(5) 0.115 Uiso 0.50 calc PR 1
C18' C 0.7174(36) 0.5715(28) 0.2768(6) 0.126(9) Uani 0.50 d P 2
H18D H 0.6987(36) 0.6511(28) 0.2861(6) 0.189 Uiso 0.50 calc PR 2
H18E H 0.7494(36) 0.5231(28) 0.3012(6) 0.189 Uiso 0.50 calc PR 2
H18F H 0.5985(36) 0.5433(28) 0.2635(6) 0.189 Uiso 0.50 calc PR 2
C19 C 0.9436(45) 0.4445(16) 0.2364(7) 0.113(9) Uani 0.50 d P 1
H19A H 0.9364(45) 0.4264(16) 0.2063(7) 0.170 Uiso 0.50 calc PR 1
H19B H 0.8523(45) 0.3960(16) 0.2517(7) 0.170 Uiso 0.50 calc PR 1
H19C H 1.0748(45) 0.4300(16) 0.2468(7) 0.170 Uiso 0.50 calc PR 1
C19' C 0.7923(39) 0.4509(20) 0.2539(7) 0.107(9) Uani 0.50 d P 2
H19D H 0.8492(39) 0.4191(20) 0.2798(7) 0.161 Uiso 0.50 calc PR 2
H19E H 0.8092(39) 0.3961(20) 0.2308(7) 0.161 Uiso 0.50 calc PR 2
H19F H 0.6543(39) 0.4648(20) 0.2582(7) 0.161 Uiso 0.50 calc PR 2
C20 C 1.0522(55) 0.6460(24) 0.2619(10) 0.166(16) Uani 0.50 d P 1
H20A H 1.0013(55) 0.7243(24) 0.2645(10) 0.249 Uiso 0.50 calc PR 1
H20B H 1.1648(55) 0.6466(24) 0.2434(10) 0.249 Uiso 0.50 calc PR 1
H20C H 1.0902(55) 0.6173(24) 0.2897(10) 0.249 Uiso 0.50 calc PR 1
C20' C 1.1224(21) 0.5466(19) 0.2358(5) 0.083(5) Uani 0.50 d P 2
H20D H 1.1838(21) 0.6201(19) 0.2289(5) 0.125 Uiso 0.50 calc PR 2
H20E H 1.1413(21) 0.4922(19) 0.2126(5) 0.125 Uiso 0.50 calc PR 2
H20F H 1.1805(21) 0.5154(19) 0.2616(5) 0.125 Uiso 0.50 calc PR 2
C21 C 0.8933(9) 0.7188(6) 0.1831(2) 0.057(2) Uani 1 d . .
H21A H 1.0102(9) 0.7490(6) 0.1944(2) 0.069 Uiso 1 calc R .
C22 C 0.8070(8) 0.7723(5) 0.1480(2) 0.0509(14) Uani 1 d . .
H22A H 0.8657(8) 0.8394(5) 0.1368(2) 0.061 Uiso 1 calc R .

loop_
_atom_type_symbol
_atom_type_description
_atom_type_scat_dispersion_real
_atom_type_scat_dispersion_imag
_atom_type_scat_source
C C 0.0033 0.0016 'International Tables Vol C Tables 4.2.6.8 and 6.1.1.4'
H H 0.0000 0.0000 'International Tables Vol C Tables 4.2.6.8 and 6.1.1.4'
N N 0.0061 0.0033 'International Tables Vol C Tables 4.2.6.8 and 6.1.1.4'
O O 0.0106 0.0060 'International Tables Vol C Tables 4.2.6.8 and 6.1.1.4'
Br Br -0.2901 2.4595 'International Tables Vol C Tables 4.2.6.8 and 6.1.1.4'
Pt Pt -1.7033 8.3905 'International Tables Vol C Tables 4.2.6.8 and 6.1.1.4'

loop_
_geom_angle_atom_site_label_1
_geom_angle_atom_site_label_2
_geom_angle_atom_site_label_3
_geom_angle
C3 Pt1 C4 87.5(2)
C3 Pt1 C1 85.7(3)
C4 Pt1 C1 89.4(3)
C3 Pt1 N1 175.1(2)
C4 Pt1 N1 97.2(2)
C1 Pt1 N1 95.5(2)
C3 Pt1 N2 99.0(2)
C4 Pt1 N2 173.2(2)
C1 Pt1 N2 93.0(2)
N1 Pt1 N2 76.3(2)
C3 Pt1 Br1 89.2(2)
C4 Pt1 Br1 91.2(2)
C1 Pt1 Br1 174.8(2)
N1 Pt1 Br1 89.52(12)
N2 Pt1 Br1 86.94(12)
C5 N1 C13 117.6(5)
C5 N1 Pt1 126.6(4)
C13 N1 Pt1 115.7(3)
C22 N2 C14 117.9(5)
C22 N2 Pt1 125.8(4)
C14 N2 Pt1 115.0(3)
C2 C1 Pt1 111.8(4)
O1 C2 O2 121.2(6)
O1 C2 C1 123.0(6)
O2 C2 C1 115.8(6)
N1 C5 C6 123.2(5)
C5 C6 C7 120.7(5)
C6 C7 C12 116.4(5)
C6 C7 C8 120.3(5)
C12 C7 C8 123.3(5)
C10 C8 C11 111.0(7)
C10 C8 C9 109.0(6)
C11 C8 C9 109.1(7)
C10 C8 C7 107.6(6)
C11 C8 C7 111.3(5)
C9 C8 C7 108.8(5)
C13 C12 C7 121.0(5)
N1 C13 C12 121.2(5)
N1 C13 C14 115.8(4)
C12 C13 C14 123.0(5)
N2 C14 C15 121.3(5)
N2 C14 C13 115.4(4)
C15 C14 C13 123.3(5)
C14 C15 C16 121.2(5)
C21 C16 C15 115.5(5)
C21 C16 C17 122.0(5)
C15 C16 C17 122.5(5)
C19 C17 C18 137.2(11)
C19 C17 C20 117.7(18)
C18 C17 C20 51.8(16)
C19 C17 C16 111.3(9)
C18 C17 C16 110.7(7)
C20 C17 C16 109.8(9)
C19' C17 C16 112.0(8)
C19' C17 C20' 110.7(14)
C16 C17 C20' 107.7(7)
C19' C17 C18' 62.6(14)
C16 C17 C18' 104.9(8)
C20' C17 C18' 146.5(9)
C16 C21 C22 121.2(6)
N2 C22 C21 122.7(5)

loop_
_geom_bond_atom_site_label_1
_geom_bond_atom_site_label_2
_geom_bond_distance
Pt1 C3 2.071(6)
Pt1 C4 2.084(6)
Pt1 C1 2.090(6)
Pt1 N1 2.162(4)
Pt1 N2 2.169(4)
Pt1 Br1 2.5394(6)
O1 C2 1.240(7)
O2 C2 1.297(8)
N1 C5 1.341(7)
N1 C13 1.354(6)
N2 C22 1.326(7)
N2 C14 1.354(7)
C1 C2 1.450(9)
C5 C6 1.362(8)
C6 C7 1.380(8)
C7 C12 1.388(8)
C7 C8 1.562(7)
C8 C10 1.516(10)
C8 C11 1.529(10)
C8 C9 1.531(10)
C12 C13 1.387(7)
C13 C14 1.490(7)
C14 C15 1.375(8)
C15 C16 1.399(8)
C16 C21 1.373(9)
C16 C17 1.531(8)
C17 C19 1.44(2)
C17 C18 1.47(2)
C17 C20 1.52(2)
C17 C19' 1.53(2)
C17 C20' 1.580(15)
C17 C18' 1.61(2)
C21 C22 1.377(8)
